data_1571669
loop_
_publ_author_name
'Wu, Yafei'
'Wang, Zhuo'
'Shan, Yuqian'
'Ma, Yukun'
'Li, Teng'
'Yuan, Chunhao'
'Guo, Hongchao'
'Mao, Biming'

_publ_section_title
;
 Palladium-catalyzed asymmetric [4 + 3] cycloaddition of
 methylene-trimethylenemethane: access to seven-membered exocyclic axially
 chiral allenes.
;
_journal_issue 25
_journal_name_full 'Chemical science'
_journal_page_first 9703
_journal_page_last 9708
_journal_paper_doi 10.1039/d4sc01649a
_journal_volume 15
_journal_year 2024
_chemical_absolute_configuration ad
_chemical_formula_moiety 'C23 H23 N O3 S'
_chemical_formula_sum 'C23 H23 N O3 S'
_chemical_formula_weight 393.48
_space_group_crystal_system orthorhombic
_space_group_IT_number 19
_space_group_name_Hall 'P 2ac 2ab'
_space_group_name_H-M_alt 'P 21 21 21'
_atom_sites_solution_hydrogens geom
_atom_sites_solution_primary dual
_audit_creation_date 2023-10-08
_audit_creation_method
;
Olex2 1.5
(compiled 2023.08.24 svn.re1ec1418 for OlexSys, GUI svn.r6817)
;
_audit_update_record
;
2024-02-25 deposited with the CCDC.	2024-05-16 downloaded from the CCDC.
;
_cell_angle_alpha 90
_cell_angle_beta 90
_cell_angle_gamma 90
_cell_formula_units_Z 4
_cell_length_a 10.9922(2)
_cell_length_b 11.1557(2)
_cell_length_c 16.1415(3)
_cell_measurement_reflns_used 9885
_cell_measurement_temperature 150.00
_cell_measurement_theta_max 74.56
_cell_measurement_theta_min 4.82
_cell_volume 1979.36(6)
_computing_cell_refinement 'SAINT V8.40B (?, 2016)'
_computing_data_reduction 'SAINT V8.40B (?, 2016)'
_computing_molecular_graphics 'Olex2 1.5 (Dolomanov et al., 2009)'
_computing_publication_material 'Olex2 1.5 (Dolomanov et al., 2009)'
_computing_structure_refinement 'SHELXL 2018/3 (Sheldrick, 2015)'
_computing_structure_solution 'SHELXT 2018/2 (Sheldrick, 2018)'
_diffrn_ambient_temperature 150.00
_diffrn_measured_fraction_theta_full 0.996
_diffrn_measured_fraction_theta_max 0.995
_diffrn_measurement_device_type 'Bruker APEX-II CCD'
_diffrn_measurement_method '\f and \w scans'
_diffrn_radiation_type CuK\a
_diffrn_radiation_wavelength 1.54178
_diffrn_reflns_av_R_equivalents 0.0278
_diffrn_reflns_av_unetI/netI 0.0303
_diffrn_reflns_Laue_measured_fraction_full 0.996
_diffrn_reflns_Laue_measured_fraction_max 0.995
_diffrn_reflns_limit_h_max 13
_diffrn_reflns_limit_h_min -13
_diffrn_reflns_limit_k_max 13
_diffrn_reflns_limit_k_min -13
_diffrn_reflns_limit_l_max 20
_diffrn_reflns_limit_l_min -17
_diffrn_reflns_number 16934
_diffrn_reflns_point_group_measured_fraction_full 0.990
_diffrn_reflns_point_group_measured_fraction_max 0.988
_diffrn_reflns_theta_full 67.679
_diffrn_reflns_theta_max 74.600
_diffrn_reflns_theta_min 4.819
_diffrn_source_current 0.95
_diffrn_source_power 0.0475
_diffrn_source_voltage 50.0
_diffrn_standards_number 0
_exptl_absorpt_coefficient_mu 1.645
_exptl_absorpt_correction_T_max 0.0872
_exptl_absorpt_correction_T_min 0.0109
_exptl_absorpt_correction_type multi-scan
_exptl_absorpt_process_details
;
SADABS-2016/2 (Bruker,2016/2) was used for absorption correction.
wR2(int) was 0.1047 before and 0.0591 after correction.
The Ratio of minimum to maximum transmission is 0.1250.
The \l/2 correction factor is Not present.
;
_exptl_crystal_density_diffrn 1.320
_exptl_crystal_description block
_exptl_crystal_F_000 832
_exptl_crystal_size_max 0.2
_exptl_crystal_size_mid 0.15
_exptl_crystal_size_min 0.1
_refine_diff_density_max 0.632
_refine_diff_density_min -0.263
_refine_diff_density_rms 0.102
_refine_ls_abs_structure_details
;
 Flack x determined using 1649 quotients [(I+)-(I-)]/[(I+)+(I-)]
 (Parsons, Flack and Wagner, Acta Cryst. B69 (2013) 249-259).
;
_refine_ls_abs_structure_Flack 0.030(4)
_refine_ls_extinction_method none
_refine_ls_goodness_of_fit_ref 1.133
_refine_ls_hydrogen_treatment constr
_refine_ls_matrix_type full
_refine_ls_number_parameters 255
_refine_ls_number_reflns 3987
_refine_ls_number_restraints 0
_refine_ls_restrained_S_all 1.133
_refine_ls_R_factor_all 0.0589
_refine_ls_R_factor_gt 0.0588
_refine_ls_shift/su_max 0.000
_refine_ls_shift/su_mean 0.000
_refine_ls_structure_factor_coef Fsqd
_refine_ls_weighting_details 'w=1/[\s^2^(Fo^2^)+(0.1052P)^2^] where P=(Fo^2^+2Fc^2^)/3'
_refine_ls_weighting_scheme calc
_refine_ls_wR_factor_gt 0.1291
_refine_ls_wR_factor_ref 0.1293
_reflns_Friedel_coverage 0.742
_reflns_Friedel_fraction_full 0.982
_reflns_Friedel_fraction_max 0.978
_reflns_number_gt 3960
_reflns_number_total 3987
_reflns_threshold_expression 'I > 2\s(I)'
_cod_data_source_file d4sc01649a2.cif
_cod_data_source_block cu_1008_2_0m
_cod_depositor_comments 'Adding full bibliography for 1571669--1571670.cif.'
_cod_database_code 1571669
_shelx_shelxl_version_number 2018/3
_shelx_space_group_comment
;
The symmetry employed for this shelxl refinement is uniquely defined
by the following loop, which should always be used as a source of
symmetry information in preference to the above space-group names.
They are only intended as comments.
;
_shelx_estimated_absorpt_t_max 0.853
_shelx_estimated_absorpt_t_min 0.734
_olex2_refinement_description
;
1. Fixed Uiso
 At 1.2 times of:
  All C(H) groups, All C(H,H) groups
 At 1.5 times of:
  All C(H,H,H) groups
2.a Ternary CH refined with riding coordinates:
 C00A(H00A)
2.b Secondary CH2 refined with riding coordinates:
 C00D(H00D,H00E), C00I(H00H,H00I), C00O(H00N,H00O)
2.c Aromatic/amide H refined with riding coordinates:
 C00B(H00B), C00C(H00C), C00E(H00F), C00G(H00G), C00J(H00J), C00K(H00K),
 C00L(H00L), C00M(H00M), C00Q(H00S), C00R(H00T)
2.d Idealised Me refined as rotating group:
 C00P(H00P,H00Q,H00R), C00S(H00U,H00V,H00W)
;
_olex2_submission_special_instructions 'No special instructions were received'

loop_
_space_group_symop_operation_xyz
'x, y, z'
'-x+1/2, -y, z+1/2'
'-x, y+1/2, -z+1/2'
'x+1/2, -y+1/2, -z'

loop_
_atom_site_label
_atom_site_type_symbol
_atom_site_fract_x
_atom_site_fract_y
_atom_site_fract_z
_atom_site_U_iso_or_equiv
_atom_site_adp_type
_atom_site_occupancy
_atom_site_site_symmetry_order
_atom_site_calc_flag
_atom_site_refinement_flags_posn
_atom_site_refinement_flags_adp
_atom_site_refinement_flags_occupancy
_atom_site_disorder_assembly
_atom_site_disorder_group
S001 S 0.07515(5) 0.28752(5) 0.76990(4) 0.0451(2) Uani 1 1 d . . . . .
O002 O 0.34688(16) 0.34789(16) 0.54846(12) 0.0465(4) Uani 1 1 d . . . . .
O003 O 0.1286(2) 0.4035(2) 0.78082(12) 0.0568(5) Uani 1 1 d . . . . .
O004 O 0.1171(2) 0.1910(2) 0.82107(13) 0.0591(5) Uani 1 1 d . . . . .
C005 C 0.4542(2) 0.1723(2) 0.68733(16) 0.0448(5) Uani 1 1 d . . . . .
C006 C 0.1608(2) 0.4272(2) 0.57911(16) 0.0445(5) Uani 1 1 d . . . . .
N007 N 0.0882(2) 0.25474(19) 0.67107(13) 0.0452(5) Uani 1 1 d . . . . .
C008 C 0.1774(2) 0.3157(2) 0.62261(15) 0.0440(5) Uani 1 1 d . . . . .
C009 C 0.2883(2) 0.2728(2) 0.60272(15) 0.0446(5) Uani 1 1 d . . . . .
C00A C 0.3532(2) 0.1585(2) 0.62328(16) 0.0454(5) Uani 1 1 d . . . . .
H00A H 0.391294 0.128215 0.571061 0.054 Uiso 1 1 calc R U . . .
C00B C 0.6385(3) 0.0947(3) 0.7494(2) 0.0559(6) Uani 1 1 d . . . . .
H00B H 0.704572 0.039840 0.748280 0.067 Uiso 1 1 calc R U . . .
C00C C 0.5528(2) 0.0933(2) 0.68598(18) 0.0507(6) Uani 1 1 d . . . . .
H00C H 0.561442 0.038306 0.641444 0.061 Uiso 1 1 calc R U . . .
C00D C 0.2627(2) 0.0611(2) 0.65382(16) 0.0469(5) Uani 1 1 d . . . . .
H00D H 0.301199 -0.018769 0.648664 0.056 Uiso 1 1 calc R U . . .
H00E H 0.244413 0.074809 0.713130 0.056 Uiso 1 1 calc R U . . .
C00E C 0.1145(3) -0.0418(3) 0.46233(18) 0.0546(6) Uani 1 1 d . . . . .
H00F H 0.082221 -0.120678 0.459756 0.065 Uiso 1 1 calc R U . . .
C00F C 0.1449(2) 0.0621(2) 0.60503(17) 0.0460(5) Uani 1 1 d . . . . .
C00G C 0.0695(2) 0.5133(2) 0.57338(16) 0.0489(5) Uani 1 1 d . . . . .
H00G H -0.003898 0.505502 0.603946 0.059 Uiso 1 1 calc R U . . .
C00H C 0.1297(3) 0.0066(2) 0.53446(16) 0.0489(5) Uani 1 1 d . . . . .
C00I C 0.0425(2) 0.1380(2) 0.64071(17) 0.0477(5) Uani 1 1 d . . . . .
H00H H -0.019784 0.151848 0.597466 0.057 Uiso 1 1 calc R U . . .
H00I H 0.003488 0.094256 0.686971 0.057 Uiso 1 1 calc R U . . .
C00J C 0.1968(3) 0.6225(2) 0.47597(17) 0.0517(6) Uani 1 1 d . . . . .
H00J H 0.207024 0.689851 0.440609 0.062 Uiso 1 1 calc R U . . .
C00K C 0.2887(3) 0.5381(2) 0.48117(16) 0.0481(5) Uani 1 1 d . . . . .
H00K H 0.361890 0.545528 0.450268 0.058 Uiso 1 1 calc R U . . .
C00L C 0.0889(3) 0.6109(2) 0.52176(17) 0.0514(6) Uani 1 1 d . . . . .
H00L H 0.028001 0.670992 0.517319 0.062 Uiso 1 1 calc R U . . .
C00M C 0.4452(2) 0.2543(3) 0.75211(16) 0.0486(5) Uani 1 1 d . . . . .
H00M H 0.379273 0.309312 0.753625 0.058 Uiso 1 1 calc R U . . .
C00N C 0.2683(2) 0.4417(2) 0.53405(15) 0.0453(5) Uani 1 1 d . . . . .
C00O C 0.1453(3) 0.0208(3) 0.38189(19) 0.0649(8) Uani 1 1 d . . . . .
H00N H 0.203327 -0.029536 0.350420 0.078 Uiso 1 1 calc R U . . .
H00O H 0.070336 0.028417 0.348308 0.078 Uiso 1 1 calc R U . . .
C00P C 0.1998(3) 0.1431(4) 0.3936(2) 0.0669(8) Uani 1 1 d . . . . .
H00P H 0.207438 0.182904 0.339735 0.100 Uiso 1 1 calc R U . . .
H00Q H 0.280430 0.135411 0.418990 0.100 Uiso 1 1 calc R U . . .
H00R H 0.147119 0.190907 0.429800 0.100 Uiso 1 1 calc R U . . .
C00Q C 0.5325(3) 0.2560(3) 0.81467(18) 0.0524(6) Uani 1 1 d . . . . .
H00S H 0.526343 0.312946 0.858225 0.063 Uiso 1 1 calc R U . . .
C00R C 0.6282(3) 0.1751(3) 0.81377(19) 0.0548(6) Uani 1 1 d . . . . .
H00T H 0.686287 0.175032 0.857322 0.066 Uiso 1 1 calc R U . . .
C00S C -0.0836(2) 0.2987(3) 0.78343(19) 0.0553(6) Uani 1 1 d . . . . .
H00U H -0.101646 0.316680 0.841578 0.083 Uiso 1 1 calc R U . . .
H00V H -0.121998 0.222632 0.768007 0.083 Uiso 1 1 calc R U . . .
H00W H -0.115439 0.363054 0.748229 0.083 Uiso 1 1 calc R U . . .

loop_
_atom_site_aniso_label
_atom_site_aniso_U_11
_atom_site_aniso_U_22
_atom_site_aniso_U_33
_atom_site_aniso_U_23
_atom_site_aniso_U_13
_atom_site_aniso_U_12
S001 0.0438(3) 0.0507(3) 0.0408(3) -0.0017(2) 0.00260(19) -0.0045(2)
O002 0.0461(9) 0.0469(8) 0.0464(9) 0.0044(7) 0.0028(7) 0.0013(7)
O003 0.0584(10) 0.0628(11) 0.0491(10) -0.0104(8) 0.0052(8) -0.0122(9)
O004 0.0603(11) 0.0699(12) 0.0471(10) 0.0063(9) 0.0015(8) 0.0013(10)
C005 0.0441(11) 0.0436(10) 0.0467(12) 0.0040(9) 0.0029(10) -0.0005(9)
C006 0.0473(12) 0.0462(11) 0.0400(11) -0.0016(9) -0.0001(9) -0.0017(10)
N007 0.0488(10) 0.0453(10) 0.0416(10) -0.0018(8) 0.0037(8) -0.0053(8)
C008 0.0467(11) 0.0458(11) 0.0395(11) -0.0007(9) 0.0004(9) -0.0016(9)
C009 0.0472(11) 0.0452(11) 0.0415(11) 0.0007(9) 0.0000(9) -0.0033(10)
C00A 0.0480(12) 0.0436(11) 0.0446(12) 0.0006(9) 0.0015(9) 0.0008(10)
C00B 0.0444(12) 0.0514(13) 0.0719(18) 0.0059(12) -0.0024(11) 0.0041(10)
C00C 0.0463(12) 0.0457(11) 0.0602(14) -0.0006(10) 0.0011(11) 0.0011(10)
C00D 0.0501(12) 0.0436(10) 0.0469(11) 0.0016(9) -0.0021(10) -0.0013(9)
C00E 0.0607(15) 0.0497(12) 0.0533(14) -0.0068(10) -0.0042(11) 0.0038(11)
C00F 0.0499(12) 0.0428(11) 0.0452(11) 0.0013(9) 0.0001(10) -0.0043(10)
C00G 0.0493(13) 0.0495(12) 0.0479(12) -0.0014(10) 0.0025(10) 0.0035(10)
C00H 0.0504(12) 0.0438(11) 0.0524(13) 0.0021(10) -0.0017(10) -0.0016(10)
C00I 0.0481(12) 0.0467(12) 0.0481(12) -0.0030(10) 0.0004(10) -0.0044(10)
C00J 0.0621(15) 0.0460(12) 0.0471(12) 0.0032(10) 0.0009(11) 0.0009(11)
C00K 0.0509(13) 0.0492(12) 0.0441(12) 0.0030(10) 0.0020(10) -0.0019(10)
C00L 0.0568(14) 0.0479(12) 0.0495(12) -0.0001(10) -0.0007(11) 0.0084(11)
C00M 0.0469(11) 0.0471(12) 0.0517(13) 0.0014(10) 0.0007(10) 0.0012(10)
C00N 0.0466(11) 0.0454(12) 0.0439(11) -0.0008(9) -0.0013(9) 0.0019(10)
C00O 0.0714(18) 0.0785(19) 0.0448(13) -0.0061(14) -0.0013(12) 0.0137(16)
C00P 0.0666(18) 0.080(2) 0.0543(15) 0.0156(15) 0.0066(14) 0.0074(16)
C00Q 0.0513(13) 0.0570(13) 0.0488(13) 0.0018(11) 0.0010(10) -0.0053(11)
C00R 0.0477(12) 0.0604(14) 0.0563(15) 0.0113(12) -0.0031(11) -0.0080(12)
C00S 0.0426(12) 0.0673(16) 0.0560(14) -0.0095(12) 0.0069(10) -0.0028(11)

loop_
_atom_type_symbol
_atom_type_description
_atom_type_scat_dispersion_real
_atom_type_scat_dispersion_imag
_atom_type_scat_source
C C 0.0181 0.0091 'International Tables Vol C Tables 4.2.6.8 and 6.1.1.4'
H H 0.0000 0.0000 'International Tables Vol C Tables 4.2.6.8 and 6.1.1.4'
N N 0.0311 0.0180 'International Tables Vol C Tables 4.2.6.8 and 6.1.1.4'
O O 0.0492 0.0322 'International Tables Vol C Tables 4.2.6.8 and 6.1.1.4'
S S 0.3331 0.5567 'International Tables Vol C Tables 4.2.6.8 and 6.1.1.4'

loop_
_geom_angle_atom_site_label_1
_geom_angle_atom_site_label_2
_geom_angle_atom_site_label_3
_geom_angle
_geom_angle_site_symmetry_1
_geom_angle_site_symmetry_3
_geom_angle_publ_flag
O003 S001 O004 118.41(14) . . ?
O003 S001 N007 106.55(11) . . ?
O003 S001 C00S 109.08(14) . . ?
O004 S001 N007 111.35(12) . . ?
O004 S001 C00S 107.48(15) . . ?
N007 S001 C00S 102.86(13) . . ?
C009 O002 C00N 106.13(19) . . ?
C00C C005 C00A 119.4(2) . . ?
C00M C005 C00A 121.5(2) . . ?
C00M C005 C00C 118.8(2) . . ?
C00G C006 C008 136.1(2) . . ?
C00G C006 C00N 119.6(2) . . ?
C00N C006 C008 104.3(2) . . ?
C008 N007 S001 119.09(17) . . ?
C008 N007 C00I 118.1(2) . . ?
C00I N007 S001 119.21(18) . . ?
N007 C008 C006 126.3(2) . . ?
C009 C008 C006 107.8(2) . . ?
C009 C008 N007 125.6(2) . . ?
O002 C009 C00A 116.0(2) . . ?
C008 C009 O002 111.0(2) . . ?
C008 C009 C00A 132.8(2) . . ?
C005 C00A H00A 107.5 . . ?
C005 C00A C00D 108.8(2) . . ?
C009 C00A C005 114.3(2) . . ?
C009 C00A H00A 107.5 . . ?
C009 C00A C00D 111.2(2) . . ?
C00D C00A H00A 107.5 . . ?
C00C C00B H00B 119.8 . . ?
C00R C00B H00B 119.8 . . ?
C00R C00B C00C 120.4(3) . . ?
C005 C00C H00C 119.8 . . ?
C00B C00C C005 120.5(3) . . ?
C00B C00C H00C 119.8 . . ?
C00A C00D H00D 109.2 . . ?
C00A C00D H00E 109.2 . . ?
H00D C00D H00E 107.9 . . ?
C00F C00D C00A 112.2(2) . . ?
C00F C00D H00D 109.2 . . ?
C00F C00D H00E 109.2 . . ?
C00H C00E H00F 118.3 . . ?
C00H C00E C00O 123.4(3) . . ?
C00O C00E H00F 118.3 . . ?
C00D C00F C00I 116.0(2) . . ?
C00H C00F C00D 123.9(2) . . ?
C00H C00F C00I 120.0(2) . . ?
C006 C00G H00G 121.0 . . ?
C00L C00G C006 118.1(2) . . ?
C00L C00G H00G 121.0 . . ?
C00E C00H C00F 176.3(3) . . ?
N007 C00I C00F 111.4(2) . . ?
N007 C00I H00H 109.4 . . ?
N007 C00I H00I 109.4 . . ?
C00F C00I H00H 109.4 . . ?
C00F C00I H00I 109.4 . . ?
H00H C00I H00I 108.0 . . ?
C00K C00J H00J 119.3 . . ?
C00K C00J C00L 121.5(3) . . ?
C00L C00J H00J 119.3 . . ?
C00J C00K H00K 121.8 . . ?
C00J C00K C00N 116.5(2) . . ?
C00N C00K H00K 121.8 . . ?
C00G C00L C00J 121.2(2) . . ?
C00G C00L H00L 119.4 . . ?
C00J C00L H00L 119.4 . . ?
C005 C00M H00M 119.9 . . ?
C00Q C00M C005 120.3(3) . . ?
C00Q C00M H00M 119.9 . . ?
O002 C00N C006 110.8(2) . . ?
O002 C00N C00K 126.2(2) . . ?
C00K C00N C006 123.1(2) . . ?
C00E C00O H00N 108.8 . . ?
C00E C00O H00O 108.8 . . ?
H00N C00O H00O 107.7 . . ?
C00P C00O C00E 113.6(3) . . ?
C00P C00O H00N 108.8 . . ?
C00P C00O H00O 108.8 . . ?
C00O C00P H00P 109.5 . . ?
C00O C00P H00Q 109.5 . . ?
C00O C00P H00R 109.5 . . ?
H00P C00P H00Q 109.5 . . ?
H00P C00P H00R 109.5 . . ?
H00Q C00P H00R 109.5 . . ?
C00M C00Q H00S 119.8 . . ?
C00R C00Q C00M 120.4(3) . . ?
C00R C00Q H00S 119.8 . . ?
C00B C00R C00Q 119.6(3) . . ?
C00B C00R H00T 120.2 . . ?
C00Q C00R H00T 120.2 . . ?
S001 C00S H00U 109.5 . . ?
S001 C00S H00V 109.5 . . ?
S001 C00S H00W 109.5 . . ?
H00U C00S H00V 109.5 . . ?
H00U C00S H00W 109.5 . . ?
H00V C00S H00W 109.5 . . ?

loop_
_geom_bond_atom_site_label_1
_geom_bond_atom_site_label_2
_geom_bond_distance
_geom_bond_site_symmetry_2
_geom_bond_publ_flag
S001 O003 1.432(2) . ?
S001 O004 1.433(2) . ?
S001 N007 1.643(2) . ?
S001 C00S 1.763(3) . ?
O002 C009 1.373(3) . ?
O002 C00N 1.377(3) . ?
C005 C00A 1.525(3) . ?
C005 C00C 1.397(4) . ?
C005 C00M 1.393(4) . ?
C006 C008 1.440(3) . ?
C006 C00G 1.392(4) . ?
C006 C00N 1.397(3) . ?
N007 C008 1.427(3) . ?
N007 C00I 1.479(3) . ?
C008 C009 1.348(4) . ?
C009 C00A 1.498(3) . ?
C00A H00A 1.0000 . ?
C00A C00D 1.553(4) . ?
C00B H00B 0.9500 . ?
C00B C00C 1.391(4) . ?
C00B C00R 1.377(5) . ?
C00C H00C 0.9500 . ?
C00D H00D 0.9900 . ?
C00D H00E 0.9900 . ?
C00D C00F 1.515(4) . ?
C00E H00F 0.9500 . ?
C00E C00H 1.294(4) . ?
C00E C00O 1.513(4) . ?
C00F C00H 1.307(4) . ?
C00F C00I 1.522(4) . ?
C00G H00G 0.9500 . ?
C00G C00L 1.387(4) . ?
C00I H00H 0.9900 . ?
C00I H00I 0.9900 . ?
C00J H00J 0.9500 . ?
C00J C00K 1.384(4) . ?
C00J C00L 1.404(4) . ?
C00K H00K 0.9500 . ?
C00K C00N 1.391(4) . ?
C00L H00L 0.9500 . ?
C00M H00M 0.9500 . ?
C00M C00Q 1.393(4) . ?
C00O H00N 0.9900 . ?
C00O H00O 0.9900 . ?
C00O C00P 1.502(6) . ?
C00P H00P 0.9800 . ?
C00P H00Q 0.9800 . ?
C00P H00R 0.9800 . ?
C00Q H00S 0.9500 . ?
C00Q C00R 1.386(5) . ?
C00R H00T 0.9500 . ?
C00S H00U 0.9800 . ?
C00S H00V 0.9800 . ?
C00S H00W 0.9800 . ?

loop_
_geom_torsion_atom_site_label_1
_geom_torsion_atom_site_label_2
_geom_torsion_atom_site_label_3
_geom_torsion_atom_site_label_4
_geom_torsion
_geom_torsion_site_symmetry_1
_geom_torsion_site_symmetry_2
_geom_torsion_site_symmetry_3
_geom_torsion_site_symmetry_4
_geom_torsion_publ_flag
S001 N007 C008 C006 -88.6(3) . . . . ?
S001 N007 C008 C009 98.6(3) . . . . ?
S001 N007 C00I C00F -117.7(2) . . . . ?
O002 C009 C00A C005 79.4(3) . . . . ?
O002 C009 C00A C00D -157.0(2) . . . . ?
O003 S001 N007 C008 20.7(2) . . . . ?
O003 S001 N007 C00I 179.0(2) . . . . ?
O004 S001 N007 C008 -109.8(2) . . . . ?
O004 S001 N007 C00I 48.5(2) . . . . ?
C005 C00A C00D C00F 166.4(2) . . . . ?
C005 C00M C00Q C00R -0.9(4) . . . . ?
C006 C008 C009 O002 -0.3(3) . . . . ?
C006 C008 C009 C00A -175.3(3) . . . . ?
C006 C00G C00L C00J 0.5(4) . . . . ?
N007 C008 C009 O002 173.7(2) . . . . ?
N007 C008 C009 C00A -1.3(4) . . . . ?
C008 C006 C00G C00L -179.1(3) . . . . ?
C008 C006 C00N O002 -0.5(3) . . . . ?
C008 C006 C00N C00K 178.3(2) . . . . ?
C008 N007 C00I C00F 40.8(3) . . . . ?
C008 C009 C00A C005 -105.8(3) . . . . ?
C008 C009 C00A C00D 17.8(4) . . . . ?
C009 O002 C00N C006 0.4(3) . . . . ?
C009 O002 C00N C00K -178.4(2) . . . . ?
C009 C00A C00D C00F 39.8(3) . . . . ?
C00A C005 C00C C00B -172.2(2) . . . . ?
C00A C005 C00M C00Q 173.0(2) . . . . ?
C00A C00D C00F C00H 84.5(3) . . . . ?
C00A C00D C00F C00I -92.7(3) . . . . ?
C00C C005 C00A C009 -151.9(2) . . . . ?
C00C C005 C00A C00D 83.2(3) . . . . ?
C00C C005 C00M C00Q -0.8(4) . . . . ?
C00C C00B C00R C00Q -0.8(4) . . . . ?
C00D C00F C00I N007 42.6(3) . . . . ?
C00G C006 C008 N007 6.4(5) . . . . ?
C00G C006 C008 C009 -179.7(3) . . . . ?
C00G C006 C00N O002 179.6(2) . . . . ?
C00G C006 C00N C00K -1.5(4) . . . . ?
C00H C00E C00O C00P 2.1(5) . . . . ?
C00H C00F C00I N007 -134.7(3) . . . . ?
C00I N007 C008 C006 112.9(3) . . . . ?
C00I N007 C008 C009 -59.9(3) . . . . ?
C00J C00K C00N O002 179.9(3) . . . . ?
C00J C00K C00N C006 1.2(4) . . . . ?
C00K C00J C00L C00G -0.8(4) . . . . ?
C00L C00J C00K C00N -0.1(4) . . . . ?
C00M C005 C00A C009 34.3(3) . . . . ?
C00M C005 C00A C00D -90.5(3) . . . . ?
C00M C005 C00C C00B 1.7(4) . . . . ?
C00M C00Q C00R C00B 1.7(4) . . . . ?
C00N O002 C009 C008 -0.1(3) . . . . ?
C00N O002 C009 C00A 175.8(2) . . . . ?
C00N C006 C008 N007 -173.4(2) . . . . ?
C00N C006 C008 C009 0.5(3) . . . . ?
C00N C006 C00G C00L 0.6(4) . . . . ?
C00R C00B C00C C005 -0.9(4) . . . . ?
C00S S001 N007 C008 135.4(2) . . . . ?
C00S S001 N007 C00I -66.3(2) . . . . ?
